data_4337644
loop_
_publ_author_name
'van der Salm, Holly'
'Fraser, Michael G.'
'Horvath, Raphael'
'Cameron, Scott A.'
'Barnsley, Jonathan E.'
'Sun, Xue-Zhong'
'George, Michael W.'
'Gordon, Keith C.'

_publ_section_title
;
 Re(I) Complexes of Substituted dppz: A Computational and Spectroscopic
 Study.
;
_journal_issue 6
_journal_name_full 'Inorganic chemistry'
_journal_page_first 3126
_journal_page_last 3140
_journal_paper_doi 10.1021/ic403056g
_journal_volume 53
_journal_year 2014
_chemical_formula_sum 'C21 H8 Br2 Cl N4 O3 Re'
_chemical_formula_weight 745.78
_chemical_name_systematic
;
 ?
;
_space_group_IT_number 2
_symmetry_cell_setting triclinic
_symmetry_space_group_name_Hall '-P 1'
_symmetry_space_group_name_H-M 'P -1'
_atom_sites_solution_hydrogens geom
_atom_sites_solution_primary direct
_atom_sites_solution_secondary difmap
_audit_creation_method SHELXL-97
_cell_angle_alpha 94.930(5)
_cell_angle_beta 106.802(5)
_cell_angle_gamma 100.213(5)
_cell_formula_units_Z 4
_cell_length_a 13.193(5)
_cell_length_b 14.854(5)
_cell_length_c 14.913(5)
_cell_measurement_reflns_used 9396
_cell_measurement_temperature 89(2)
_cell_measurement_theta_max 27.54
_cell_measurement_theta_min 2.51
_cell_volume 2724.0(17)
_computing_cell_refinement 'Bruker SMART'
_computing_data_collection 'Bruker SMART'
_computing_data_reduction 'Bruker SAINT'
_computing_molecular_graphics 'Bruker SHELXTL'
_computing_publication_material 'Bruker SHELXTL'
_computing_structure_refinement 'Bruker SHELXTL'
_computing_structure_solution 'Bruker SHELXTL'
_diffrn_ambient_temperature 89(2)
_diffrn_measured_fraction_theta_full 0.991
_diffrn_measured_fraction_theta_max 0.991
_diffrn_measurement_device_type 'CCD area detector'
_diffrn_measurement_method 'phi and omega scans'
_diffrn_radiation_monochromator graphite
_diffrn_radiation_source 'fine-focus sealed tube'
_diffrn_radiation_type MoK\a
_diffrn_radiation_wavelength 0.71069
_diffrn_reflns_av_R_equivalents 0.0521
_diffrn_reflns_av_sigmaI/netI 0.0445
_diffrn_reflns_limit_h_max 17
_diffrn_reflns_limit_h_min -17
_diffrn_reflns_limit_k_max 19
_diffrn_reflns_limit_k_min -19
_diffrn_reflns_limit_l_max 19
_diffrn_reflns_limit_l_min -19
_diffrn_reflns_number 68026
_diffrn_reflns_theta_full 27.59
_diffrn_reflns_theta_max 27.59
_diffrn_reflns_theta_min 1.41
_exptl_absorpt_coefficient_mu 7.518
_exptl_absorpt_correction_T_max 1.000000
_exptl_absorpt_correction_T_min 0.466042
_exptl_absorpt_correction_type multi-scan
_exptl_absorpt_process_details SADABS
_exptl_crystal_colour Orange
_exptl_crystal_density_diffrn 1.818
_exptl_crystal_density_method 'not measured'
_exptl_crystal_description Irregular
_exptl_crystal_F_000 1392
_exptl_crystal_size_max 0.42
_exptl_crystal_size_mid 0.23
_exptl_crystal_size_min 0.15
_platon_squeeze_details
;
 Squeeze accounts for four highly disordered chloroform solvent molecules.
;
_refine_diff_density_max 1.492
_refine_diff_density_min -0.912
_refine_diff_density_rms 0.156
_refine_ls_extinction_method none
_refine_ls_goodness_of_fit_ref 1.068
_refine_ls_hydrogen_treatment constr
_refine_ls_matrix_type full
_refine_ls_number_parameters 577
_refine_ls_number_reflns 12512
_refine_ls_number_restraints 0
_refine_ls_restrained_S_all 1.068
_refine_ls_R_factor_all 0.0498
_refine_ls_R_factor_gt 0.0375
_refine_ls_shift/su_max 0.002
_refine_ls_shift/su_mean 0.000
_refine_ls_structure_factor_coef Fsqd
_refine_ls_weighting_details 'calc w=1/[\s^2^(Fo^2^)+(0.0362P)^2^+7.5961P] where P=(Fo^2^+2Fc^2^)/3'
_refine_ls_weighting_scheme calc
_refine_ls_wR_factor_gt 0.0851
_refine_ls_wR_factor_ref 0.0897
_reflns_number_gt 10393
_reflns_number_total 12512
_reflns_threshold_expression >2\s(I)
_cod_data_source_file ic403056g_si_001.cif
_cod_data_source_block mfredppzbr2
_cod_depositor_comments
;
The following automatic conversions were performed:

'_symmetry_cell_setting' value 'Triclinic' changed to 'triclinic'
according to
/usr/data/users/saulius/crontab/automatic-downloads/current/ACS/lib/dictionaries/cif_core.dic
dictionary named 'cif_core.dic' version 2.4.2 from 2011-04-26.

Automatic conversion script
Id: cif_fix_values 2281 2013-09-26 08:29:07Z andrius 
;
_cod_original_sg_symbol_H-M P-1
_cod_database_code 4337644

loop_
_symmetry_equiv_pos_as_xyz
'x, y, z'
'-x, -y, -z'

loop_
_atom_site_label
_atom_site_type_symbol
_atom_site_fract_x
_atom_site_fract_y
_atom_site_fract_z
_atom_site_U_iso_or_equiv
_atom_site_adp_type
_atom_site_occupancy
_atom_site_symmetry_multiplicity
_atom_site_calc_flag
_atom_site_refinement_flags
Re1 Re 0.190872(17) 0.016421(15) 0.368917(15) 0.02281(6) Uani 1 1 d .
Re2 Re 0.289537(16) 0.335441(16) 0.940815(15) 0.02246(6) Uani 1 1 d .
Br4 Br 0.07104(4) 0.69263(4) 0.25084(4) 0.02789(13) Uani 1 1 d .
Br3 Br -0.02199(5) 0.47150(4) 0.14824(4) 0.03136(14) Uani 1 1 d .
Br2 Br 0.52193(5) 0.79438(4) 0.72540(5) 0.03615(15) Uani 1 1 d .
Br1 Br 0.43238(5) 0.83189(4) 0.49888(5) 0.03375(14) Uani 1 1 d .
Cl2 Cl 0.44936(10) 0.31920(11) 0.89118(10) 0.0302(3) Uani 1 1 d .
Cl1 Cl 0.03376(10) 0.06719(9) 0.39888(10) 0.0260(3) Uani 1 1 d .
N6 N 0.2936(3) 0.4595(3) 0.8723(3) 0.0192(9) Uani 1 1 d .
C29 C 0.1952(4) 0.3515(4) 0.7332(4) 0.0168(10) Uani 1 1 d .
O6 O 0.0898(3) 0.3556(3) 0.9984(3) 0.0385(11) Uani 1 1 d .
C23 C 0.3752(5) 0.3934(5) 1.0662(4) 0.0330(14) Uani 1 1 d .
N7 N 0.0920(3) 0.3808(3) 0.4850(3) 0.0174(9) Uani 1 1 d .
O2 O 0.1627(3) -0.1481(3) 0.4778(3) 0.0321(10) Uani 1 1 d .
C21 C 0.3826(4) 0.6396(4) 0.4571(4) 0.0264(12) Uani 1 1 d .
H21 H 0.3595 0.6511 0.3949 0.032 Uiso 1 1 calc R
C2 C 0.1739(4) -0.0879(4) 0.4361(4) 0.0273(12) Uani 1 1 d .
N5 N 0.2041(3) 0.2855(3) 0.7920(3) 0.0197(9) Uani 1 1 d .
N4 N 0.4069(3) 0.4447(3) 0.5966(3) 0.0200(9) Uani 1 1 d .
C7 C 0.2674(4) 0.3125(4) 0.3555(4) 0.0203(11) Uani 1 1 d .
N1 N 0.2078(3) 0.1466(3) 0.3130(3) 0.0215(9) Uani 1 1 d .
C5 C 0.1748(5) 0.2446(4) 0.1929(4) 0.0279(13) Uani 1 1 d .
H5 H 0.1459 0.2500 0.1294 0.033 Uiso 1 1 calc R
C10 C 0.3496(4) 0.2818(4) 0.5487(3) 0.0169(10) Uani 1 1 d .
N2 N 0.2818(3) 0.1188(3) 0.4927(3) 0.0226(10) Uani 1 1 d .
C37 C 0.0866(4) 0.4517(4) 0.4339(4) 0.0191(11) Uani 1 1 d .
C24 C 0.1624(4) 0.3492(4) 0.9751(4) 0.0262(12) Uani 1 1 d .
N8 N 0.1732(3) 0.5676(3) 0.5726(3) 0.0188(9) Uani 1 1 d .
C28 C 0.1440(4) 0.3293(3) 0.6359(4) 0.0168(10) Uani 1 1 d .
N3 N 0.3279(3) 0.4749(3) 0.4061(3) 0.0211(9) Uani 1 1 d .
C14 C 0.3207(4) 0.3903(4) 0.4295(4) 0.0181(10) Uani 1 1 d .
C20 C 0.4246(4) 0.7112(4) 0.5298(4) 0.0270(13) Uani 1 1 d .
C15 C 0.3609(3) 0.3754(4) 0.5263(4) 0.0177(10) Uani 1 1 d .
C22 C 0.2805(5) 0.2195(5) 0.9885(4) 0.0339(14) Uani 1 1 d .
C9 C 0.2967(4) 0.2079(4) 0.4766(4) 0.0186(10) Uani 1 1 d .
C38 C 0.1263(4) 0.5454(4) 0.4771(4) 0.0191(11) Uani 1 1 d .
C34 C 0.3391(4) 0.5454(4) 0.9143(4) 0.0268(12) Uani 1 1 d .
H34 H 0.3756 0.5551 0.9790 0.032 Uiso 1 1 calc R
C36 C 0.1797(4) 0.4981(4) 0.6225(3) 0.0161(10) Uani 1 1 d .
C25 C 0.1616(4) 0.1966(4) 0.7521(4) 0.0221(11) Uani 1 1 d .
H25 H 0.1665 0.1508 0.7911 0.026 Uiso 1 1 calc R
C31 C 0.2349(4) 0.5184(4) 0.7243(4) 0.0179(10) Uani 1 1 d .
C39 C 0.1198(4) 0.6175(4) 0.4205(4) 0.0219(11) Uani 1 1 d .
H39 H 0.1442 0.6790 0.4484 0.026 Uiso 1 1 calc R
C35 C 0.1372(4) 0.4036(3) 0.5784(4) 0.0171(10) Uani 1 1 d .
C3 C 0.3193(5) -0.0125(4) 0.3506(4) 0.0279(12) Uani 1 1 d .
C27 C 0.1013(4) 0.2366(4) 0.5968(4) 0.0198(11) Uani 1 1 d .
H27 H 0.0670 0.2201 0.5320 0.024 Uiso 1 1 calc R
O3 O 0.3974(4) -0.0303(3) 0.3409(3) 0.0426(11) Uani 1 1 d .
C1 C 0.1053(5) -0.0620(4) 0.2515(4) 0.0294(13) Uani 1 1 d .
C26 C 0.1108(4) 0.1705(4) 0.6556(4) 0.0237(11) Uani 1 1 d .
H26 H 0.0833 0.1084 0.6310 0.028 Uiso 1 1 calc R
C17 C 0.4136(4) 0.5307(4) 0.5730(4) 0.0204(11) Uani 1 1 d .
O4 O 0.2709(4) 0.1500(4) 1.0175(4) 0.0525(13) Uani 1 1 d .
O5 O 0.4265(4) 0.4298(4) 1.1401(3) 0.0468(12) Uani 1 1 d .
C12 C 0.3745(4) 0.1715(4) 0.6569(4) 0.0270(12) Uani 1 1 d .
H12 H 0.4005 0.1570 0.7176 0.032 Uiso 1 1 calc R
C33 C 0.3353(4) 0.6210(4) 0.8673(4) 0.0262(12) Uani 1 1 d .
H33 H 0.3680 0.6801 0.8998 0.031 Uiso 1 1 calc R
C32 C 0.2824(4) 0.6080(4) 0.7718(4) 0.0218(11) Uani 1 1 d .
H32 H 0.2783 0.6584 0.7389 0.026 Uiso 1 1 calc R
C8 C 0.2558(4) 0.2230(4) 0.3790(4) 0.0216(11) Uani 1 1 d .
C4 C 0.1684(5) 0.1587(4) 0.2220(4) 0.0270(12) Uani 1 1 d .
H4 H 0.1353 0.1067 0.1766 0.032 Uiso 1 1 calc R
O1 O 0.0537(4) -0.1073(3) 0.1818(3) 0.0425(11) Uani 1 1 d .
C42 C 0.0415(4) 0.4322(4) 0.3346(4) 0.0219(11) Uani 1 1 d .
H42 H 0.0146 0.3712 0.3055 0.026 Uiso 1 1 calc R
C6 C 0.2242(4) 0.3220(4) 0.2590(4) 0.0246(12) Uani 1 1 d .
H6 H 0.2294 0.3804 0.2404 0.030 Uiso 1 1 calc R
C16 C 0.3744(4) 0.5469(4) 0.4769(4) 0.0214(11) Uani 1 1 d .
C30 C 0.2423(4) 0.4461(4) 0.7772(4) 0.0194(11) Uani 1 1 d .
C41 C 0.0370(4) 0.5021(4) 0.2806(4) 0.0255(12) Uani 1 1 d .
C13 C 0.3201(4) 0.1022(4) 0.5813(4) 0.0251(12) Uani 1 1 d .
H13 H 0.3099 0.0412 0.5929 0.030 Uiso 1 1 calc R
C19 C 0.4631(4) 0.6948(4) 0.6250(4) 0.0270(12) Uani 1 1 d .
C40 C 0.0774(4) 0.5952(4) 0.3247(4) 0.0218(11) Uani 1 1 d .
C11 C 0.3895(4) 0.2621(4) 0.6411(4) 0.0208(11) Uani 1 1 d .
H11 H 0.4257 0.3096 0.6910 0.025 Uiso 1 1 calc R
C18 C 0.4592(4) 0.6070(4) 0.6467(4) 0.0250(12) Uani 1 1 d .
H18 H 0.4860 0.5973 0.7092 0.030 Uiso 1 1 calc R

loop_
_atom_site_aniso_label
_atom_site_aniso_U_11
_atom_site_aniso_U_22
_atom_site_aniso_U_33
_atom_site_aniso_U_23
_atom_site_aniso_U_13
_atom_site_aniso_U_12
Re1 0.02565(11) 0.01840(12) 0.02172(12) 0.00232(9) 0.00373(9) 0.00420(9)
Re2 0.02156(11) 0.02963(13) 0.01700(11) 0.00284(9) 0.00490(8) 0.00957(9)
Br4 0.0274(3) 0.0349(3) 0.0289(3) 0.0140(3) 0.0143(2) 0.0123(2)
Br3 0.0340(3) 0.0433(4) 0.0177(3) 0.0053(2) 0.0079(2) 0.0101(3)
Br2 0.0365(3) 0.0237(3) 0.0448(4) -0.0052(3) 0.0124(3) 0.0031(2)
Br1 0.0288(3) 0.0210(3) 0.0540(4) 0.0085(3) 0.0138(3) 0.0087(2)
Cl2 0.0182(6) 0.0445(9) 0.0242(7) -0.0066(6) 0.0029(5) 0.0091(6)
Cl1 0.0239(6) 0.0202(7) 0.0285(7) -0.0014(5) 0.0032(5) 0.0011(5)
N6 0.017(2) 0.023(2) 0.017(2) 0.0009(18) 0.0032(17) 0.0038(17)
C29 0.009(2) 0.021(3) 0.021(3) 0.003(2) 0.0052(19) 0.0052(19)
O6 0.036(2) 0.054(3) 0.037(3) 0.016(2) 0.020(2) 0.020(2)
C23 0.028(3) 0.052(4) 0.020(3) -0.001(3) 0.005(2) 0.019(3)
N7 0.0136(19) 0.020(2) 0.019(2) -0.0006(18) 0.0060(16) 0.0041(17)
O2 0.032(2) 0.022(2) 0.037(2) 0.0102(19) 0.0029(18) 0.0020(17)
C21 0.018(2) 0.025(3) 0.037(3) 0.008(3) 0.010(2) 0.005(2)
C2 0.020(3) 0.028(3) 0.027(3) -0.004(3) 0.000(2) 0.004(2)
N5 0.015(2) 0.024(2) 0.019(2) 0.0036(19) 0.0049(17) 0.0040(17)
N4 0.0113(19) 0.027(3) 0.022(2) 0.0033(19) 0.0065(17) 0.0018(17)
C7 0.016(2) 0.023(3) 0.023(3) 0.002(2) 0.009(2) 0.005(2)
N1 0.025(2) 0.018(2) 0.022(2) 0.0037(19) 0.0079(18) 0.0045(18)
C5 0.035(3) 0.032(3) 0.013(3) 0.002(2) 0.001(2) 0.007(3)
C10 0.013(2) 0.021(3) 0.018(2) 0.005(2) 0.0046(19) 0.0041(19)
N2 0.018(2) 0.024(2) 0.025(2) 0.005(2) 0.0054(18) 0.0025(18)
C37 0.010(2) 0.030(3) 0.018(3) -0.002(2) 0.0069(19) 0.006(2)
C24 0.030(3) 0.032(3) 0.018(3) 0.005(2) 0.007(2) 0.011(2)
N8 0.0119(19) 0.022(2) 0.021(2) 0.0008(19) 0.0038(17) 0.0042(17)
C28 0.011(2) 0.019(3) 0.020(3) 0.001(2) 0.0028(19) 0.0042(19)
N3 0.0140(19) 0.023(2) 0.028(2) 0.005(2) 0.0090(18) 0.0029(17)
C14 0.014(2) 0.019(3) 0.023(3) 0.001(2) 0.009(2) 0.0029(19)
C20 0.016(2) 0.022(3) 0.047(4) 0.013(3) 0.013(2) 0.006(2)
C15 0.006(2) 0.022(3) 0.022(3) -0.001(2) 0.0032(19) -0.0001(18)
C22 0.038(3) 0.045(4) 0.024(3) 0.007(3) 0.010(3) 0.020(3)
C9 0.013(2) 0.021(3) 0.019(3) 0.001(2) 0.0024(19) 0.0015(19)
C38 0.010(2) 0.024(3) 0.025(3) 0.005(2) 0.0054(19) 0.008(2)
C34 0.026(3) 0.032(3) 0.020(3) -0.002(2) 0.006(2) 0.006(2)
C36 0.010(2) 0.021(3) 0.015(2) -0.002(2) 0.0031(18) 0.0018(19)
C25 0.013(2) 0.021(3) 0.027(3) 0.003(2) 0.001(2) 0.001(2)
C31 0.009(2) 0.024(3) 0.020(3) 0.001(2) 0.0072(19) 0.0011(19)
C39 0.015(2) 0.027(3) 0.026(3) 0.004(2) 0.009(2) 0.006(2)
C35 0.009(2) 0.021(3) 0.021(3) 0.000(2) 0.0059(19) 0.0031(19)
C3 0.038(3) 0.017(3) 0.031(3) 0.006(2) 0.013(3) 0.007(2)
C27 0.014(2) 0.019(3) 0.021(3) -0.005(2) 0.002(2) -0.0028(19)
O3 0.047(3) 0.035(3) 0.052(3) 0.007(2) 0.023(2) 0.014(2)
C1 0.047(3) 0.014(3) 0.028(3) 0.005(2) 0.013(3) 0.006(3)
C26 0.020(2) 0.017(3) 0.030(3) 0.000(2) 0.005(2) 0.001(2)
C17 0.012(2) 0.022(3) 0.028(3) 0.002(2) 0.009(2) 0.001(2)
O4 0.081(4) 0.043(3) 0.043(3) 0.017(3) 0.023(3) 0.025(3)
O5 0.050(3) 0.062(3) 0.022(2) -0.003(2) -0.001(2) 0.020(2)
C12 0.024(3) 0.032(3) 0.021(3) 0.005(2) 0.001(2) 0.005(2)
C33 0.022(3) 0.024(3) 0.026(3) -0.008(2) 0.003(2) 0.001(2)
C32 0.018(2) 0.024(3) 0.020(3) -0.006(2) 0.005(2) 0.003(2)
C8 0.016(2) 0.023(3) 0.026(3) 0.003(2) 0.008(2) 0.002(2)
C4 0.033(3) 0.024(3) 0.021(3) 0.000(2) 0.004(2) 0.006(2)
O1 0.060(3) 0.031(2) 0.024(2) -0.005(2) -0.002(2) 0.005(2)
C42 0.020(2) 0.024(3) 0.025(3) 0.000(2) 0.011(2) 0.006(2)
C6 0.029(3) 0.027(3) 0.021(3) 0.006(2) 0.012(2) 0.006(2)
C16 0.012(2) 0.027(3) 0.029(3) 0.005(2) 0.012(2) 0.004(2)
C30 0.015(2) 0.027(3) 0.017(2) -0.002(2) 0.0054(19) 0.007(2)
C41 0.014(2) 0.039(3) 0.022(3) -0.002(3) 0.005(2) 0.007(2)
C13 0.024(3) 0.026(3) 0.023(3) 0.011(2) 0.004(2) 0.003(2)
C19 0.016(2) 0.024(3) 0.037(3) -0.005(3) 0.006(2) 0.001(2)
C40 0.019(2) 0.026(3) 0.030(3) 0.012(2) 0.014(2) 0.013(2)
C11 0.015(2) 0.022(3) 0.020(3) 0.000(2) 0.001(2) -0.001(2)
C18 0.021(3) 0.023(3) 0.032(3) 0.003(2) 0.011(2) 0.004(2)

loop_
_atom_type_symbol
_atom_type_description
_atom_type_scat_dispersion_real
_atom_type_scat_dispersion_imag
_atom_type_scat_source
C C 0.0033 0.0016 'International Tables Vol C Tables 4.2.6.8 and 6.1.1.4'
H H 0.0000 0.0000 'International Tables Vol C Tables 4.2.6.8 and 6.1.1.4'
N N 0.0061 0.0033 'International Tables Vol C Tables 4.2.6.8 and 6.1.1.4'
O O 0.0106 0.0060 'International Tables Vol C Tables 4.2.6.8 and 6.1.1.4'
Cl Cl 0.1484 0.1585 'International Tables Vol C Tables 4.2.6.8 and 6.1.1.4'
Br Br -0.2901 2.4595 'International Tables Vol C Tables 4.2.6.8 and 6.1.1.4'
Re Re -1.0185 7.2310 'International Tables Vol C Tables 4.2.6.8 and 6.1.1.4'

loop_
_geom_angle_atom_site_label_1
_geom_angle_atom_site_label_2
_geom_angle_atom_site_label_3
_geom_angle
C3 Re1 C2 90.7(2)
C3 Re1 C1 89.9(3)
C2 Re1 C1 89.6(2)
C3 Re1 N1 94.8(2)
C2 Re1 N1 170.8(2)
C1 Re1 N1 97.7(2)
C3 Re1 N2 92.7(2)
C2 Re1 N2 96.8(2)
C1 Re1 N2 173.1(2)
N1 Re1 N2 75.69(17)
C3 Re1 Cl1 175.11(18)
C2 Re1 Cl1 92.08(17)
C1 Re1 Cl1 94.12(19)
N1 Re1 Cl1 81.92(12)
N2 Re1 Cl1 82.99(12)
C23 Re2 C22 87.9(3)
C23 Re2 C24 88.1(2)
C22 Re2 C24 88.0(2)
C23 Re2 N5 172.1(2)
C22 Re2 N5 99.0(2)
C24 Re2 N5 95.7(2)
C23 Re2 N6 97.7(2)
C22 Re2 N6 174.2(2)
C24 Re2 N6 93.5(2)
N5 Re2 N6 75.28(16)
C23 Re2 Cl2 93.49(17)
C22 Re2 Cl2 93.34(18)
C24 Re2 Cl2 177.93(16)
N5 Re2 Cl2 82.58(11)
N6 Re2 Cl2 85.03(11)
C34 N6 C30 117.7(5)
C34 N6 Re2 126.4(4)
C30 N6 Re2 115.9(3)
N5 C29 C28 122.2(5)
N5 C29 C30 116.5(4)
C28 C29 C30 121.3(5)
O5 C23 Re2 178.4(6)
C35 N7 C37 116.3(4)
C20 C21 C16 119.7(5)
O2 C2 Re1 177.9(5)
C25 N5 C29 117.4(4)
C25 N5 Re2 126.6(4)
C29 N5 Re2 116.0(3)
C15 N4 C17 116.5(4)
C8 C7 C6 117.3(5)
C8 C7 C14 119.4(5)
C6 C7 C14 123.3(5)
C4 N1 C8 118.1(5)
C4 N1 Re1 126.4(4)
C8 N1 Re1 115.3(3)
C6 C5 C4 119.2(5)
C9 C10 C11 118.0(5)
C9 C10 C15 119.5(4)
C11 C10 C15 122.5(5)
C13 N2 C9 118.1(5)
C13 N2 Re1 126.4(4)
C9 N2 Re1 115.4(3)
N7 C37 C42 119.1(5)
N7 C37 C38 122.0(5)
C42 C37 C38 118.9(5)
O6 C24 Re2 177.1(5)
C36 N8 C38 117.0(4)
C29 C28 C27 119.0(5)
C29 C28 C35 118.9(5)
C27 C28 C35 122.1(5)
C14 N3 C16 117.5(5)
N3 C14 C15 121.4(5)
N3 C14 C7 118.4(5)
C15 C14 C7 120.1(5)
C21 C20 C19 120.9(5)
C21 C20 Br1 117.5(4)
C19 C20 Br1 121.6(5)
N4 C15 C14 122.1(5)
N4 C15 C10 118.4(5)
C14 C15 C10 119.5(5)
O4 C22 Re2 177.1(6)
N2 C9 C10 122.6(5)
N2 C9 C8 116.4(5)
C10 C9 C8 121.0(5)
N8 C38 C39 119.0(5)
N8 C38 C37 121.0(5)
C39 C38 C37 120.0(5)
N6 C34 C33 123.4(5)
N8 C36 C35 121.6(4)
N8 C36 C31 118.8(5)
C35 C36 C31 119.5(5)
N5 C25 C26 122.8(5)
C30 C31 C32 117.7(5)
C30 C31 C36 119.2(5)
C32 C31 C36 123.1(5)
C40 C39 C38 119.0(5)
N7 C35 C36 122.0(5)
N7 C35 C28 118.0(5)
C36 C35 C28 119.9(4)
O3 C3 Re1 179.0(5)
C26 C27 C28 118.8(5)
O1 C1 Re1 178.9(6)
C27 C26 C25 119.8(5)
N4 C17 C18 118.2(5)
N4 C17 C16 122.1(5)
C18 C17 C16 119.6(5)
C11 C12 C13 119.2(5)
C32 C33 C34 119.1(5)
C33 C32 C31 119.4(5)
N1 C8 C7 122.6(5)
N1 C8 C9 116.9(5)
C7 C8 C9 120.5(5)
N1 C4 C5 123.1(5)
C41 C42 C37 120.6(5)
C5 C6 C7 119.7(5)
N3 C16 C21 120.5(5)
N3 C16 C17 120.3(5)
C21 C16 C17 119.2(5)
N6 C30 C31 122.6(5)
N6 C30 C29 116.3(5)
C31 C30 C29 121.1(5)
C42 C41 C40 119.8(5)
C42 C41 Br3 118.6(4)
C40 C41 Br3 121.6(4)
N2 C13 C12 123.0(5)
C18 C19 C20 121.3(5)
C18 C19 Br2 118.0(5)
C20 C19 Br2 120.7(4)
C39 C40 C41 121.6(5)
C39 C40 Br4 118.1(4)
C41 C40 Br4 120.2(4)
C12 C11 C10 119.1(5)
C19 C18 C17 119.3(5)

loop_
_geom_bond_atom_site_label_1
_geom_bond_atom_site_label_2
_geom_bond_distance
Re1 C3 1.906(6)
Re1 C2 1.931(6)
Re1 C1 1.934(6)
Re1 N1 2.171(4)
Re1 N2 2.180(5)
Re1 Cl1 2.4692(15)
Re2 C23 1.916(6)
Re2 C22 1.916(7)
Re2 C24 1.928(6)
Re2 N5 2.173(4)
Re2 N6 2.182(4)
Re2 Cl2 2.4706(15)
Br4 C40 1.891(5)
Br3 C41 1.882(5)
Br2 C19 1.890(6)
Br1 C20 1.881(5)
N6 C34 1.325(7)
N6 C30 1.363(6)
C29 N5 1.367(7)
C29 C28 1.394(7)
C29 C30 1.445(7)
O6 C24 1.124(6)
C23 O5 1.140(7)
N7 C35 1.333(6)
N7 C37 1.352(7)
O2 C2 1.144(7)
C21 C20 1.364(8)
C21 C16 1.424(8)
N5 C25 1.350(7)
N4 C15 1.324(7)
N4 C17 1.349(7)
C7 C8 1.398(7)
C7 C6 1.416(7)
C7 C14 1.446(7)
N1 C4 1.347(7)
N1 C8 1.360(7)
C5 C6 1.373(8)
C5 C4 1.378(8)
C10 C9 1.393(7)
C10 C11 1.402(7)
C10 C15 1.449(7)
N2 C13 1.333(7)
N2 C9 1.356(7)
C37 C42 1.410(7)
C37 C38 1.421(7)
N8 C36 1.324(7)
N8 C38 1.362(7)
C28 C27 1.397(7)
C28 C35 1.454(7)
N3 C14 1.327(7)
N3 C16 1.354(7)
C14 C15 1.439(7)
C20 C19 1.421(8)
C22 O4 1.153(8)
C9 C8 1.450(7)
C38 C39 1.419(7)
C34 C33 1.375(8)
C36 C35 1.439(7)
C36 C31 1.459(7)
C25 C26 1.387(8)
C31 C30 1.388(7)
C31 C32 1.396(7)
C39 C40 1.361(8)
C3 O3 1.152(7)
C27 C26 1.371(8)
C1 O1 1.142(7)
C17 C18 1.420(8)
C17 C16 1.433(7)
C12 C11 1.376(8)
C12 C13 1.384(8)
C33 C32 1.373(7)
C42 C41 1.367(8)
C41 C40 1.417(8)
C19 C18 1.366(8)

loop_
_platon_squeeze_void_nr
_platon_squeeze_void_average_x
_platon_squeeze_void_average_y
_platon_squeeze_void_average_z
_platon_squeeze_void_volume
_platon_squeeze_void_count_electrons
_platon_squeeze_void_content
1 -0.013 0.000 0.000 788 233 ' '
